data_7700947
loop_
_publ_author_name
'Langley, Stuart K.'
'Vignesh, Kuduva R.'
'Gupta, Tulika'
'Gartshore, Christopher J.'
'Rajaraman, Gopalan'
'Forsyth, Craig M.'
'Murray, Keith S.'

_publ_section_title
;
 New examples of triangular terbium(iii) and holmium(iii) and hexagonal
 dysprosium(iii) single molecule toroics.
;
_journal_issue 41
_journal_name_full 'Dalton transactions (Cambridge, England : 2003)'
_journal_page_first 15657
_journal_page_last 15667
_journal_paper_doi 10.1039/c9dt02419k
_journal_volume 48
_journal_year 2019
_chemical_formula_sum 'C42 H106 Dy6 N12 O44'
_chemical_formula_weight 2458.38
_space_group_crystal_system trigonal
_space_group_IT_number 148
_space_group_name_Hall '-R 3'
_space_group_name_H-M_alt 'R -3 :H'
_symmetry_space_group_name_Hall '-R 3'
_symmetry_space_group_name_H-M 'R -3 :H'
_atom_sites_solution_hydrogens mixed
_atom_sites_solution_primary direct
_audit_creation_method SHELXL-2018/3
_audit_update_record
;
2019-08-22 deposited with the CCDC.    2019-08-22 downloaded from the CCDC.
;
_cell_angle_alpha 90
_cell_angle_beta 90
_cell_angle_gamma 120
_cell_formula_units_Z 3
_cell_length_a 15.6400(9)
_cell_length_b 15.6400(9)
_cell_length_c 25.8676(17)
_cell_measurement_reflns_used 9812
_cell_measurement_temperature 123(2)
_cell_measurement_theta_max 30.10
_cell_measurement_theta_min 2.19
_cell_volume 5479.7(6)
_computing_cell_refinement 'Bruker Apex2 V2.0'
_computing_data_collection 'Bruker Apex2 V2.0'
_computing_data_reduction 'Bruker Apex2 V2.0'
_computing_structure_refinement 'SHELXL-2018/3 (Sheldrick, 2018)'
_computing_structure_solution 'SHELXS-97 (Sheldrick, 1990)'
_diffrn_ambient_temperature 123(2)
_diffrn_measured_fraction_theta_full 0.999
_diffrn_measured_fraction_theta_max 0.999
_diffrn_measurement_device_type 'APEX X8'
_diffrn_measurement_method 'scans in phi and omega'
_diffrn_radiation_type MoK\a
_diffrn_radiation_wavelength 0.71073
_diffrn_reflns_av_R_equivalents 0.0315
_diffrn_reflns_av_unetI/netI 0.0479
_diffrn_reflns_Laue_measured_fraction_full 0.999
_diffrn_reflns_Laue_measured_fraction_max 0.999
_diffrn_reflns_limit_h_max 12
_diffrn_reflns_limit_h_min -20
_diffrn_reflns_limit_k_max 20
_diffrn_reflns_limit_k_min -8
_diffrn_reflns_limit_l_max 23
_diffrn_reflns_limit_l_min -33
_diffrn_reflns_number 5092
_diffrn_reflns_point_group_measured_fraction_full 0.999
_diffrn_reflns_point_group_measured_fraction_max 0.999
_diffrn_reflns_theta_full 25.242
_diffrn_reflns_theta_max 27.500
_diffrn_reflns_theta_min 2.177
_diffrn_source 'fine-focus sealed tube'
_exptl_absorpt_coefficient_mu 6.165
_exptl_absorpt_correction_T_max 0.540
_exptl_absorpt_correction_T_min 0.125
_exptl_absorpt_correction_type multi-scan
_exptl_absorpt_process_details SADABS
_exptl_crystal_colour colourless
_exptl_crystal_density_diffrn 2.235
_exptl_crystal_description block
_exptl_crystal_F_000 3570
_exptl_crystal_size_max 0.4
_exptl_crystal_size_mid 0.3
_exptl_crystal_size_min 0.1
_refine_diff_density_max 1.379
_refine_diff_density_min -0.887
_refine_diff_density_rms 0.160
_refine_ls_extinction_method none
_refine_ls_goodness_of_fit_ref 1.059
_refine_ls_hydrogen_treatment mixed
_refine_ls_matrix_type full
_refine_ls_number_parameters 184
_refine_ls_number_reflns 2797
_refine_ls_number_restraints 1
_refine_ls_restrained_S_all 1.059
_refine_ls_R_factor_all 0.0360
_refine_ls_R_factor_gt 0.0262
_refine_ls_shift/su_max 0.001
_refine_ls_shift/su_mean 0.000
_refine_ls_structure_factor_coef Fsqd
_refine_ls_weighting_details 'w=1/[\s^2^(Fo^2^)+(0.0166P)^2^+9.3457P] where P=(Fo^2^+2Fc^2^)/3'
_refine_ls_weighting_scheme calc
_refine_ls_wR_factor_gt 0.0552
_refine_ls_wR_factor_ref 0.0587
_reflns_Friedel_coverage 0.000
_reflns_number_gt 2371
_reflns_number_total 2797
_reflns_threshold_expression 'I > 2\s(I)'
_cod_data_source_file c9dt02419k2.cif
_cod_data_source_block dy6_new
_cod_depositor_comments 'Adding full bibliography for 7700946--7700949.cif.'
_cod_original_cell_volume 5479.7(7)
_cod_database_code 7700947
_shelx_shelxl_version_number 2018/3
_shelx_space_group_comment
;
The symmetry employed for this shelxl refinement is uniquely defined
by the following loop, which should always be used as a source of
symmetry information in preference to the above space-group names.
They are only intended as comments.
;

loop_
_space_group_symop_operation_xyz
'x, y, z'
'-y, x-y, z'
'-x+y, -x, z'
'x+2/3, y+1/3, z+1/3'
'-y+2/3, x-y+1/3, z+1/3'
'-x+y+2/3, -x+1/3, z+1/3'
'x+1/3, y+2/3, z+2/3'
'-y+1/3, x-y+2/3, z+2/3'
'-x+y+1/3, -x+2/3, z+2/3'
'-x, -y, -z'
'y, -x+y, -z'
'x-y, x, -z'
'-x+2/3, -y+1/3, -z+1/3'
'y+2/3, -x+y+1/3, -z+1/3'
'x-y+2/3, x+1/3, -z+1/3'
'-x+1/3, -y+2/3, -z+2/3'
'y+1/3, -x+y+2/3, -z+2/3'
'x-y+1/3, x+2/3, -z+2/3'

loop_
_atom_site_label
_atom_site_type_symbol
_atom_site_fract_x
_atom_site_fract_y
_atom_site_fract_z
_atom_site_U_iso_or_equiv
_atom_site_adp_type
_atom_site_occupancy
_atom_site_site_symmetry_order
_atom_site_calc_flag
_atom_site_refinement_flags_posn
_atom_site_refinement_flags_adp
_atom_site_refinement_flags_occupancy
_atom_site_disorder_assembly
_atom_site_disorder_group
Dy1 Dy 0.46445(2) 0.07168(2) 0.32793(2) 0.01474(7) Uani 1 1 d . . . . .
O2 O 0.3559(2) -0.0309(2) 0.40292(11) 0.0306(8) Uani 1 1 d . . . . .
O3 O 0.6115(2) 0.1367(2) 0.28809(10) 0.0212(6) Uani 1 1 d . . . . .
O1 O 0.4034(2) 0.1579(2) 0.28513(10) 0.0192(6) Uani 1 1 d . . . . .
O5 O 0.2782(2) -0.0275(2) 0.33574(11) 0.0282(7) Uani 1 1 d . . . . .
N3 N 0.4393(3) 0.0248(3) 0.22776(13) 0.0211(8) Uani 1 1 d . . . . .
O4 O 0.4414(2) -0.0911(2) 0.32006(13) 0.0303(7) Uani 1 1 d D . . . .
H8 H 0.496(2) -0.093(4) 0.3149(19) 0.036 Uiso 1 1 d D U . . .
N5 N 0.2750(3) -0.0516(3) 0.38291(14) 0.0221(8) Uani 1 1 d . . . . .
O6 O 0.1984(2) -0.0894(3) 0.40727(13) 0.0378(9) Uani 1 1 d . . . . .
C8 C 0.4060(3) 0.0901(3) 0.20385(16) 0.0239(10) Uani 1 1 d . . . . .
H8A H 0.464433 0.152708 0.192905 0.029 Uiso 1 1 calc R U . . .
H8B H 0.366164 0.057491 0.172685 0.029 Uiso 1 1 calc R U . . .
C9 C 0.6175(3) 0.1474(4) 0.23253(17) 0.0314(11) Uani 1 1 d . . . . .
H9A H 0.683596 0.161986 0.220558 0.038 Uiso 1 1 calc R U . . .
H9B H 0.607971 0.203038 0.222336 0.038 Uiso 1 1 calc R U . . .
C10 C 0.5382(3) 0.0522(3) 0.20740(16) 0.0261(10) Uani 1 1 d . . . . .
H10A H 0.539234 0.061326 0.169487 0.031 Uiso 1 1 calc R U . . .
H10B H 0.552271 -0.001789 0.214425 0.031 Uiso 1 1 calc R U . . .
C11 C 0.3812(4) -0.1599(4) 0.2359(2) 0.0363(12) Uani 1 1 d . . . . .
H11A H 0.334271 -0.222898 0.218959 0.044 Uiso 1 1 calc R U . . .
H11B H 0.448768 -0.145210 0.226939 0.044 Uiso 1 1 calc R U . . .
C12 C 0.3657(3) -0.0789(3) 0.21396(18) 0.0281(10) Uani 1 1 d . . . . .
H12A H 0.363998 -0.084549 0.175810 0.034 Uiso 1 1 calc R U . . .
H12B H 0.299855 -0.091598 0.225201 0.034 Uiso 1 1 calc R U . . .
C13 C 0.3686(4) -0.1733(3) 0.2924(2) 0.0377(12) Uani 1 1 d . . . . .
H13A H 0.302519 -0.184356 0.301979 0.045 Uiso 1 1 calc R U . . .
H13B H 0.371619 -0.232798 0.302410 0.045 Uiso 1 1 calc R U . . .
C1 C 0.3460(3) 0.1119(3) 0.24059(16) 0.0236(10) Uani 1 1 d . . . . .
H1A H 0.325864 0.156203 0.223990 0.028 Uiso 1 1 calc R U . . .
H1B H 0.285581 0.049993 0.250396 0.028 Uiso 1 1 calc R U . . .
O7 O 0.4498(5) -0.2866(7) 0.4162(3) 0.0484(18) Uani 0.6 1 d G . P A 2
H7A H 0.410649 -0.324227 0.391898 0.073 Uiso 0.6 1 d G U P A 2
H7B H 0.496252 -0.235989 0.399981 0.073 Uiso 0.6 1 d G U P A 2
O8 O 0.4191(14) -0.2449(11) 0.4248(6) 0.049(4) Uani 0.4 1 d G . P B 1
H8C H 0.371063 -0.305653 0.427295 0.073 Uiso 0.4 1 d G U P B 1
H8D H 0.419479 -0.230095 0.392340 0.073 Uiso 0.4 1 d G U P B 1
O9 O 0.3742(19) -0.2463(16) 0.4344(9) 0.063(6) Uani 0.3333 1 d G . P C 3
H9C H 0.389644 -0.187221 0.424207 0.094 Uiso 0.3333 1 d G U P C 3
H9D H 0.378779 -0.241970 0.467887 0.094 Uiso 0.3333 1 d G U P C 3

loop_
_atom_site_aniso_label
_atom_site_aniso_U_11
_atom_site_aniso_U_22
_atom_site_aniso_U_33
_atom_site_aniso_U_23
_atom_site_aniso_U_13
_atom_site_aniso_U_12
Dy1 0.01477(11) 0.01592(11) 0.01440(11) -0.00050(7) -0.00060(7) 0.00831(8)
O2 0.0201(17) 0.042(2) 0.0244(16) 0.0027(15) 0.0000(13) 0.0111(15)
O3 0.0186(15) 0.0237(16) 0.0176(14) 0.0043(12) -0.0023(12) 0.0078(13)
O1 0.0265(16) 0.0201(15) 0.0140(13) -0.0048(12) -0.0042(12) 0.0140(13)
O5 0.0219(16) 0.0308(18) 0.0271(16) 0.0059(14) -0.0042(14) 0.0095(15)
N3 0.0181(18) 0.025(2) 0.0218(18) -0.0068(16) -0.0060(15) 0.0114(16)
O4 0.0275(18) 0.0188(16) 0.0442(19) -0.0016(15) 0.0029(16) 0.0114(15)
N5 0.0173(19) 0.0206(19) 0.0257(19) 0.0033(16) 0.0046(16) 0.0074(16)
O6 0.0169(17) 0.047(2) 0.040(2) 0.0094(17) 0.0067(15) 0.0088(16)
C8 0.029(2) 0.026(2) 0.019(2) -0.0031(19) -0.0092(19) 0.016(2)
C9 0.023(2) 0.035(3) 0.032(3) 0.007(2) 0.003(2) 0.011(2)
C10 0.029(2) 0.034(3) 0.019(2) -0.004(2) 0.0024(19) 0.018(2)
C11 0.027(3) 0.030(3) 0.051(3) -0.003(2) -0.004(2) 0.013(2)
C12 0.023(2) 0.027(2) 0.031(2) -0.011(2) -0.009(2) 0.011(2)
C13 0.029(3) 0.025(3) 0.058(3) -0.005(2) -0.009(3) 0.013(2)
C1 0.030(2) 0.026(2) 0.021(2) -0.0039(19) -0.0077(19) 0.019(2)
O7 0.028(4) 0.066(5) 0.058(4) -0.010(4) 0.010(3) 0.027(4)
O8 0.069(11) 0.013(5) 0.057(9) -0.002(5) 0.020(8) 0.014(7)
O9 0.10(2) 0.033(9) 0.053(11) -0.010(7) 0.009(13) 0.030(13)

loop_
_atom_type_symbol
_atom_type_description
_atom_type_scat_dispersion_real
_atom_type_scat_dispersion_imag
_atom_type_scat_source
Dy Dy -0.1892 4.4098 'International Tables Vol C Tables 4.2.6.8 and 6.1.1.4'
C C 0.0033 0.0016 'International Tables Vol C Tables 4.2.6.8 and 6.1.1.4'
H H 0.0000 0.0000 'International Tables Vol C Tables 4.2.6.8 and 6.1.1.4'
N N 0.0061 0.0033 'International Tables Vol C Tables 4.2.6.8 and 6.1.1.4'
O O 0.0106 0.0060 'International Tables Vol C Tables 4.2.6.8 and 6.1.1.4'

loop_
_geom_angle_atom_site_label_1
_geom_angle_atom_site_label_2
_geom_angle_atom_site_label_3
_geom_angle
_geom_angle_site_symmetry_1
_geom_angle_site_symmetry_3
O3 Dy1 O3 106.58(15) . 17
O3 Dy1 O1 69.60(10) . 18_545
O3 Dy1 O1 87.27(10) 17 18_545
O3 Dy1 O1 98.40(10) . .
O3 Dy1 O1 69.16(10) 17 .
O1 Dy1 O1 149.74(13) 18_545 .
O3 Dy1 O4 91.02(11) . .
O3 Dy1 O4 149.01(11) 17 .
O1 Dy1 O4 75.00(11) 18_545 .
O1 Dy1 O4 134.36(10) . .
O3 Dy1 O5 156.57(10) . .
O3 Dy1 O5 90.98(10) 17 .
O1 Dy1 O5 127.96(10) 18_545 .
O1 Dy1 O5 73.05(10) . .
O4 Dy1 O5 80.78(11) . .
O3 Dy1 O2 147.43(10) . .
O3 Dy1 O2 79.55(11) 17 .
O1 Dy1 O2 78.97(10) 18_545 .
O1 Dy1 O2 113.34(10) . .
O4 Dy1 O2 72.32(11) . .
O5 Dy1 O2 49.74(9) . .
O3 Dy1 N3 69.87(10) . .
O3 Dy1 N3 137.04(11) 17 .
O1 Dy1 N3 126.72(10) 18_545 .
O1 Dy1 N3 69.18(10) . .
O4 Dy1 N3 72.66(11) . .
O5 Dy1 N3 86.71(10) . .
O2 Dy1 N3 127.29(10) . .
N5 O2 Dy1 96.7(2) . .
C9 O3 Dy1 120.1(2) . .
C9 O3 Dy1 125.1(3) . 18_545
Dy1 O3 Dy1 111.68(11) . 18_545
C1 O1 Dy1 130.7(2) . 17
C1 O1 Dy1 116.1(2) . .
Dy1 O1 Dy1 109.48(10) 17 .
N5 O5 Dy1 97.0(2) . .
C10 N3 C12 110.9(3) . .
C10 N3 C8 109.0(3) . .
C12 N3 C8 107.6(3) . .
C10 N3 Dy1 106.1(2) . .
C12 N3 Dy1 117.4(3) . .
C8 N3 Dy1 105.6(2) . .
C13 O4 Dy1 129.4(3) . .
O6 N5 O2 122.4(4) . .
O6 N5 O5 121.7(4) . .
O2 N5 O5 115.8(3) . .
C1 C8 N3 111.6(3) . .
O3 C9 C10 109.7(4) . .
N3 C10 C9 110.7(4) . .
C13 C11 C12 115.1(4) . .
N3 C12 C11 117.5(4) . .
O4 C13 C11 112.5(4) . .
O1 C1 C8 108.8(4) . .

loop_
_geom_bond_atom_site_label_1
_geom_bond_atom_site_label_2
_geom_bond_distance
_geom_bond_site_symmetry_2
Dy1 O3 2.247(3) .
Dy1 O3 2.256(3) 17
Dy1 O1 2.274(3) 18_545
Dy1 O1 2.290(3) .
Dy1 O4 2.394(3) .
Dy1 O5 2.532(3) .
Dy1 O2 2.548(3) .
Dy1 N3 2.668(3) .
O2 N5 1.251(4) .
O3 C9 1.444(5) .
O1 C1 1.416(5) .
O5 N5 1.271(4) .
N3 C10 1.480(5) .
N3 C12 1.488(6) .
N3 C8 1.492(5) .
O4 C13 1.414(5) .
N5 O6 1.215(4) .
C8 C1 1.491(6) .
C9 C10 1.527(6) .
C11 C13 1.475(7) .
C11 C12 1.514(6) .

loop_
_geom_hbond_atom_site_label_D
_geom_hbond_atom_site_label_H
_geom_hbond_atom_site_label_A
_geom_hbond_distance_DH
_geom_hbond_distance_HA
_geom_hbond_distance_DA
_geom_hbond_angle_DHA
_geom_hbond_site_symmetry_A
_geom_hbond_publ_flag
O4 H8 O5 0.885(10) 2.05(2) 2.866(5) 154(5) 18_545 yes
